data_7225805
loop_
_publ_author_name
'Chen, Yan-Mei'
'Yu, Ying-Hui'
'Zhang, Han-Zhong'
'Hou, Guang-Feng'
'Gao, Jin-Sheng'
'Yan, Peng-Fei'

_publ_section_title
;
 Ligand-induced isomerization: from 3D to 2D\\rightarrow 3D POMOFs
 constructed from silicotungstate anions, Cu(i) and
 1,n-di(4H-1,2,4-triazol-4-yl)benzene (n = 3, 4) ligands
;
_journal_issue 34
_journal_name_full CrystEngComm
_journal_page_first 6389
_journal_paper_doi 10.1039/C6CE01174H
_journal_volume 18
_journal_year 2016
_chemical_formula_moiety 'C40 H32 Cu4 N24 O40 Si W12'
_chemical_formula_sum 'C40 H32 Cu4 N24 O40 Si W12'
_chemical_formula_weight 3977.27
_space_group_crystal_system triclinic
_space_group_IT_number 2
_space_group_name_Hall '-P 1'
_space_group_name_H-M_alt 'P -1'
_symmetry_space_group_name_Hall '-P 1'
_symmetry_space_group_name_H-M 'P -1'
_atom_sites_solution_hydrogens geom
_audit_creation_method SHELXL-2014/7
_audit_update_record
;
2016-06-23 deposited with the CCDC.
2016-07-04 downloaded from the CCDC.
;
_cell_angle_alpha 97.12(3)
_cell_angle_beta 97.82(3)
_cell_angle_gamma 105.37(3)
_cell_formula_units_Z 2
_cell_length_a 12.482(3)
_cell_length_b 14.603(3)
_cell_length_c 21.090(4)
_cell_measurement_reflns_used 25422
_cell_measurement_temperature 293(2)
_cell_measurement_theta_max 27.58
_cell_measurement_theta_min 3.04
_cell_volume 3620.3(15)
_computing_cell_refinement RAPID-AUTO
_computing_data_collection 'RAPID-AUTO (Rigaku Corporation, 1998)'
_computing_data_reduction 'CrystalStructure (Rigaku/MSC and Rigaku Corporation, 2002)'
_computing_molecular_graphics 'Diamond 3.0'
_computing_publication_material SHELXL-97
_computing_structure_refinement 'SHELXL-2014/7 (Sheldrick, 2014)'
_computing_structure_solution 'SHELXL-2014/7 (Sheldrick, 2014)'
_diffrn_ambient_temperature 293(2)
_diffrn_measured_fraction_theta_full 0.981
_diffrn_measured_fraction_theta_max 0.981
_diffrn_measurement_device_type 'Rigaku RAXIS-RAPID'
_diffrn_measurement_method '\w scan'
_diffrn_radiation_type MoK\a
_diffrn_radiation_wavelength 0.71073
_diffrn_reflns_av_R_equivalents 0.0968
_diffrn_reflns_av_unetI/netI 0.1320
_diffrn_reflns_Laue_measured_fraction_full 0.981
_diffrn_reflns_Laue_measured_fraction_max 0.981
_diffrn_reflns_limit_h_max 14
_diffrn_reflns_limit_h_min -14
_diffrn_reflns_limit_k_max 17
_diffrn_reflns_limit_k_min -17
_diffrn_reflns_limit_l_max 25
_diffrn_reflns_limit_l_min -25
_diffrn_reflns_number 27767
_diffrn_reflns_point_group_measured_fraction_full 0.981
_diffrn_reflns_point_group_measured_fraction_max 0.981
_diffrn_reflns_theta_full 25.000
_diffrn_reflns_theta_max 24.999
_diffrn_reflns_theta_min 3.047
_exptl_absorpt_coefficient_mu 20.246
_exptl_absorpt_correction_type multi-scan
_exptl_absorpt_process_details 'ABSCOR (Higashi, 1995)'
_exptl_crystal_colour yellow
_exptl_crystal_density_diffrn 3.649
_exptl_crystal_description block
_exptl_crystal_F_000 3554
_exptl_crystal_size_max 0.135
_exptl_crystal_size_mid 0.121
_exptl_crystal_size_min 0.120
_exptl_transmission_factor_max 0.1949
_exptl_transmission_factor_min 0.1625
_refine_diff_density_max 3.199
_refine_diff_density_min -1.798
_refine_diff_density_rms 0.394
_refine_ls_extinction_method none
_refine_ls_goodness_of_fit_ref 1.029
_refine_ls_hydrogen_treatment constr
_refine_ls_matrix_type full
_refine_ls_number_parameters 1090
_refine_ls_number_reflns 12511
_refine_ls_number_restraints 224
_refine_ls_restrained_S_all 1.025
_refine_ls_R_factor_all 0.0845
_refine_ls_R_factor_gt 0.0571
_refine_ls_shift/su_max 0.000
_refine_ls_shift/su_mean 0.000
_refine_ls_structure_factor_coef Fsqd
_refine_ls_weighting_details 'w=1/[\s^2^(Fo^2^)+(0.0247P)^2^] where P=(Fo^2^+2Fc^2^)/3'
_refine_ls_weighting_scheme calc
_refine_ls_wR_factor_gt 0.1172
_refine_ls_wR_factor_ref 0.1290
_reflns_Friedel_coverage 0.000
_reflns_number_gt 9000
_reflns_number_total 12511
_reflns_threshold_expression 'I > 2\s(I)'
_cod_data_source_file c6ce01174h2.cif
_cod_data_source_block 1474619
_cod_depositor_comments 'Adding full bibliography for 7225804--7225805.cif.'
_cod_database_code 7225805
_shelx_shelxl_version_number 2014/7
_shelx_space_group_comment
; 
The symmetry employed for this shelxl refinement is uniquely defined 
by the following loop, which should always be used as a source of 
symmetry information in preference to the above space-group names. 
They are only intended as comments. 
;
_shelx_estimated_absorpt_t_min 0.171
_shelx_estimated_absorpt_t_max 0.195

loop_
_space_group_symop_operation_xyz
'x, y, z'
'-x, -y, -z'

loop_
_atom_site_label
_atom_site_type_symbol
_atom_site_fract_x
_atom_site_fract_y
_atom_site_fract_z
_atom_site_U_iso_or_equiv
_atom_site_adp_type
_atom_site_occupancy
_atom_site_site_symmetry_order
_atom_site_calc_flag
_atom_site_refinement_flags_posn
_atom_site_refinement_flags_adp
C1 C 0.9764(15) 0.7863(12) 0.1936(9) 0.031(4) Uani 1 1 d . .
H1 H 0.9289 0.8179 0.2113 0.037 Uiso 1 1 calc R U
C2 C 1.0727(13) 0.7304(12) 0.1277(8) 0.021(4) Uani 1 1 d . .
H2 H 1.1030 0.7162 0.0910 0.026 Uiso 1 1 calc R U
C3 C 0.9511(14) 0.8221(12) 0.0776(9) 0.025(3) Uani 1 1 d . U
C4 C 0.9002(13) 0.8946(11) 0.0918(9) 0.027(3) Uani 1 1 d . U
H4 H 0.8937 0.9144 0.1343 0.032 Uiso 1 1 calc R U
C5 C 0.8598(14) 0.9365(13) 0.0428(9) 0.030(3) Uani 1 1 d . U
H5 H 0.8217 0.9824 0.0508 0.036 Uiso 1 1 calc R U
C6 C 0.8783(14) 0.9072(12) -0.0212(9) 0.027(3) Uani 1 1 d . U
C7 C 0.9272(14) 0.8374(13) -0.0329(10) 0.034(3) Uani 1 1 d . U
H7 H 0.9356 0.8175 -0.0751 0.040 Uiso 1 1 calc R U
C8 C 0.9659(15) 0.7935(13) 0.0176(10) 0.033(3) Uani 1 1 d . U
H8 H 1.0011 0.7456 0.0095 0.039 Uiso 1 1 calc R U
C9 C 0.7803(13) 1.0195(11) -0.0734(9) 0.025(4) Uani 1 1 d . .
H9 H 0.7547 1.0440 -0.0374 0.030 Uiso 1 1 calc R U
C10 C 0.8573(18) 0.9404(14) -0.1359(11) 0.045(6) Uani 1 1 d . .
H10 H 0.8979 0.8998 -0.1508 0.054 Uiso 1 1 calc R U
C11 C 0.9449(16) 0.7947(13) 0.4230(10) 0.037(5) Uani 1 1 d . .
H11 H 0.9786 0.7740 0.4584 0.044 Uiso 1 1 calc R U
C12 C 0.856(3) 0.865(2) 0.3662(18) 0.097(7) Uani 1 1 d . U
H12 H 0.8126 0.9042 0.3534 0.116 Uiso 1 1 calc R U
C13 C 0.8537(17) 0.9105(15) 0.4818(11) 0.041(4) Uani 1 1 d . U
C14 C 0.8600(18) 0.8781(16) 0.5397(11) 0.050(4) Uani 1 1 d . U
H14 H 0.8815 0.8228 0.5447 0.060 Uiso 1 1 calc R U
C15 C 0.8327(17) 0.9320(16) 0.5909(12) 0.054(4) Uani 1 1 d . U
H15 H 0.8430 0.9154 0.6320 0.065 Uiso 1 1 calc R U
C16 C 0.7920(17) 1.0069(15) 0.5831(11) 0.042(4) Uani 1 1 d . U
C17 C 0.7852(19) 1.0346(16) 0.5255(12) 0.053(4) Uani 1 1 d . U
H17 H 0.7554 1.0857 0.5199 0.064 Uiso 1 1 calc R U
C18 C 0.8214(19) 0.9895(16) 0.4717(12) 0.054(4) Uani 1 1 d . U
H18 H 0.8227 1.0128 0.4326 0.065 Uiso 1 1 calc R U
C19 C 0.7724(14) 1.0535(12) 0.6983(9) 0.027(4) Uani 1 1 d . .
H19 H 0.8138 1.0173 0.7182 0.033 Uiso 1 1 calc R U
C20 C 0.6947(16) 1.1179(14) 0.6283(11) 0.041(5) Uani 1 1 d . .
H20 H 0.6702 1.1358 0.5893 0.049 Uiso 1 1 calc R U
C21 C 1.2570(14) 0.5362(12) 0.3113(9) 0.028(4) Uani 1 1 d . .
H21 H 1.3020 0.5061 0.2898 0.034 Uiso 1 1 calc R U
C22 C 1.1777(13) 0.5836(11) 0.3856(9) 0.026(4) Uani 1 1 d . .
H22 H 1.1558 0.5952 0.4256 0.031 Uiso 1 1 calc R U
C23 C 1.2981(13) 0.4787(12) 0.4164(9) 0.028(3) Uani 1 1 d . U
C24 C 1.3215(13) 0.5103(13) 0.4831(9) 0.031(3) Uani 1 1 d . U
H24 H 1.3074 0.5671 0.4999 0.037 Uiso 1 1 calc R U
C25 C 1.3638(14) 0.4600(13) 0.5230(10) 0.032(3) Uani 1 1 d . U
H25 H 1.3784 0.4806 0.5676 0.038 Uiso 1 1 calc R U
C26 C 1.3863(14) 0.3744(13) 0.4964(9) 0.029(3) Uani 1 1 d . U
C27 C 1.3658(14) 0.3430(14) 0.4318(10) 0.039(4) Uani 1 1 d . U
H27 H 1.3784 0.2853 0.4155 0.047 Uiso 1 1 calc R U
C28 C 1.3250(14) 0.3987(13) 0.3891(10) 0.034(3) Uani 1 1 d . U
H28 H 1.3167 0.3820 0.3443 0.041 Uiso 1 1 calc R U
C29 C 1.4683(18) 0.2442(16) 0.5199(13) 0.059(6) Uani 1 1 d . U
H29 H 1.4667 0.2212 0.4765 0.070 Uiso 1 1 calc R U
C30 C 1.4576(16) 0.3300(14) 0.6028(11) 0.039(5) Uani 1 1 d . U
H30 H 1.4435 0.3790 0.6300 0.047 Uiso 1 1 calc R U
C31 C 1.2628(16) 0.4951(14) 0.0977(10) 0.036(5) Uani 1 1 d . .
H31 H 1.3158 0.4804 0.1271 0.044 Uiso 1 1 calc R U
C32 C 1.1653(17) 0.5094(14) 0.0106(11) 0.042(5) Uani 1 1 d . .
H32 H 1.1380 0.5065 -0.0331 0.050 Uiso 1 1 calc R U
C33 C 1.3172(14) 0.4323(12) -0.0036(10) 0.033(3) Uani 1 1 d . U
C34 C 1.3349(14) 0.3425(12) 0.0082(10) 0.031(3) Uani 1 1 d . U
H34 H 1.3064 0.3130 0.0415 0.037 Uiso 1 1 calc R U
C35 C 1.3948(14) 0.3010(12) -0.0307(10) 0.034(3) Uani 1 1 d . U
H35 H 1.4033 0.2407 -0.0261 0.041 Uiso 1 1 calc R U
C36 C 1.4405(14) 0.3480(12) -0.0749(10) 0.030(3) Uani 1 1 d . U
C37 C 1.4287(14) 0.4383(12) -0.0875(9) 0.027(3) Uani 1 1 d . U
H37 H 1.4621 0.4699 -0.1186 0.032 Uiso 1 1 calc R U
C38 C 1.3620(13) 0.4759(12) -0.0487(9) 0.028(3) Uani 1 1 d . U
H38 H 1.3490 0.5341 -0.0553 0.034 Uiso 1 1 calc R U
C39 C 1.5677(12) 0.2441(11) -0.1048(9) 0.021(4) Uani 1 1 d . .
H39 H 1.5842 0.2264 -0.0646 0.026 Uiso 1 1 calc R U
C40 C 1.4988(16) 0.3068(14) -0.1821(10) 0.039(5) Uani 1 1 d . .
H40 H 1.4575 0.3407 -0.2047 0.047 Uiso 1 1 calc R U
Cu1 Cu 1.03816(18) 0.69267(16) 0.31663(12) 0.0331(6) Uani 1 1 d . .
Cu2 Cu 1.17225(19) 0.60106(17) 0.19669(12) 0.0346(6) Uani 1 1 d . .
Cu3 Cu 0.69141(18) 1.12613(16) -0.17385(12) 0.0315(5) Uani 1 1 d . .
Cu4 Cu 0.4344(2) -0.22934(17) 0.29798(12) 0.0361(6) Uani 1 1 d . .
N1 N 1.0358(11) 0.7388(10) 0.2256(8) 0.027(3) Uani 1 1 d . .
N2 N 1.0978(11) 0.7042(10) 0.1827(8) 0.029(4) Uani 1 1 d . .
N3 N 0.9943(10) 0.7826(9) 0.1304(7) 0.020(3) Uani 1 1 d . .
N4 N 0.7640(11) 1.0433(11) -0.1307(8) 0.030(4) Uani 1 1 d . .
N5 N 0.8127(13) 0.9883(12) -0.1715(8) 0.038(4) Uani 1 1 d . .
N6 N 0.8401(10) 0.9538(10) -0.0733(8) 0.026(4) Uani 1 1 d . .
N7 N 0.9536(13) 0.7680(11) 0.3637(8) 0.032(4) Uani 1 1 d . .
N8 N 0.896(2) 0.8131(19) 0.3234(14) 0.098(7) Uani 1 1 d . U
N9 N 0.8812(12) 0.8561(11) 0.4277(9) 0.037(4) Uani 1 1 d . U
N10 N 0.7210(11) 1.1090(9) 0.7298(7) 0.025(3) Uani 1 1 d . .
N11 N 0.6720(12) 1.1508(11) 0.6847(8) 0.033(4) Uani 1 1 d . .
N12 N 0.7570(12) 1.0560(12) 0.6332(8) 0.035(4) Uani 1 1 d . .
N13 N 1.1901(14) 0.5390(11) 0.1129(8) 0.036(4) Uani 1 1 d . .
N14 N 1.1263(14) 0.5490(14) 0.0592(10) 0.053(5) Uani 1 1 d . .
N15 N 1.2497(11) 0.4741(10) 0.0330(7) 0.026(3) Uani 1 1 d . .
N16 N 1.6048(11) 0.2147(10) -0.1591(7) 0.026(3) Uani 1 1 d . .
N17 N 1.5584(13) 0.2583(11) -0.2079(8) 0.036(4) Uani 1 1 d . .
N18 N 1.5034(12) 0.3029(10) -0.1179(7) 0.026(3) Uani 1 1 d . .
N19 N 1.1431(11) 0.6169(10) 0.3322(7) 0.027(3) Uani 1 1 d . .
N20 N 1.1997(12) 0.5848(11) 0.2833(8) 0.032(4) Uani 1 1 d . .
N21 N 1.2487(10) 0.5310(9) 0.3729(7) 0.022(3) Uani 1 1 d . .
N22 N 1.5034(13) 0.2681(10) 0.6235(8) 0.035(4) Uani 1 1 d . .
N23 N 1.5082(17) 0.2042(15) 0.5683(10) 0.062(6) Uani 1 1 d . .
N24 N 1.4320(12) 0.3170(10) 0.5375(8) 0.030(4) Uani 1 1 d . .
O1 O 0.6171(10) -0.0818(8) 0.0902(7) 0.040(3) Uani 1 1 d . U
O2 O 0.5094(8) 0.0634(8) 0.1033(6) 0.028(3) Uani 1 1 d . .
O3 O 0.7152(9) 0.1014(7) 0.0680(5) 0.023(3) Uani 1 1 d . .
O4 O 0.7972(9) 0.0549(8) 0.1776(6) 0.030(3) Uani 1 1 d . .
O5 O 0.6006(9) 0.0120(7) 0.2114(6) 0.026(3) Uani 1 1 d . .
O6 O 0.4567(8) 0.1584(7) 0.2046(6) 0.024(3) Uani 1 1 d . .
O7 O 0.5322(9) 0.3205(7) 0.1659(6) 0.025(3) Uani 1 1 d . .
O8 O 0.5931(9) 0.2289(8) 0.0614(6) 0.027(3) Uani 1 1 d . .
O9 O 0.3699(9) 0.1785(8) 0.0779(6) 0.032(3) Uani 1 1 d . .
O10 O 0.7682(9) 0.3673(7) 0.1210(6) 0.024(3) Uani 1 1 d . .
O11 O 0.8962(8) 0.2556(8) 0.1280(6) 0.025(3) Uani 1 1 d . .
O12 O 0.7860(9) 0.2568(8) 0.0052(6) 0.033(3) Uani 1 1 d . .
O13 O 0.6785(8) 0.1975(8) 0.1704(6) 0.025(3) Uani 1 1 d . .
O14 O 0.8843(10) 0.5623(8) 0.1518(7) 0.041(3) Uani 1 1 d . .
O15 O 0.9531(9) 0.4163(7) 0.2078(6) 0.025(3) Uani 1 1 d . .
O16 O 1.1291(9) 0.3439(8) 0.1715(6) 0.033(3) Uani 1 1 d . .
O17 O 1.0091(9) 0.1753(8) 0.2102(6) 0.030(3) Uani 1 1 d . .
O18 O 0.8641(8) 0.2393(7) 0.2612(6) 0.021(3) Uani 1 1 d . .
O19 O 0.9658(10) -0.0010(9) 0.2511(7) 0.041(4) Uani 1 1 d . .
O20 O 0.7867(9) 0.0536(8) 0.2987(6) 0.028(3) Uani 1 1 d . .
O21 O 0.6630(8) 0.1971(7) 0.2957(6) 0.020(3) Uani 1 1 d . .
O22 O 0.5969(9) -0.0844(7) 0.3212(6) 0.032(3) Uani 1 1 d . .
O23 O 0.4873(9) 0.0593(7) 0.3030(6) 0.026(3) Uani 1 1 d . .
O24 O 0.3360(9) 0.1665(8) 0.3060(7) 0.038(3) Uani 1 1 d . .
O25 O 0.5133(9) 0.3188(8) 0.2871(6) 0.029(3) Uani 1 1 d . .
O26 O 0.4777(10) 0.4790(8) 0.2350(7) 0.035(3) Uani 1 1 d . .
O27 O 0.6849(8) 0.4911(8) 0.1949(6) 0.024(3) Uani 1 1 d . .
O28 O 0.7396(8) 0.3625(7) 0.2545(6) 0.020(2) Uani 1 1 d . U
O29 O 0.8753(9) 0.5362(8) 0.2830(6) 0.031(3) Uani 1 1 d . .
O30 O 0.6734(9) 0.4919(7) 0.3214(6) 0.027(3) Uani 1 1 d . .
O31 O 0.9350(8) 0.4116(7) 0.3560(5) 0.022(2) Uani 1 1 d . U
O32 O 1.0750(9) 0.3416(8) 0.2958(6) 0.031(3) Uani 1 1 d . .
O33 O 0.9948(9) 0.1717(8) 0.3352(6) 0.028(3) Uani 1 1 d . .
O34 O 0.8582(8) 0.2482(8) 0.3977(6) 0.027(3) Uani 1 1 d . .
O35 O 0.6719(8) 0.1035(7) 0.3916(6) 0.022(3) Uani 1 1 d . .
O36 O 0.5446(8) 0.2244(7) 0.3836(6) 0.021(3) Uani 1 1 d . .
O37 O 0.7184(10) 0.2597(8) 0.4918(6) 0.036(3) Uani 1 1 d . U
O38 O 0.7379(9) 0.3721(8) 0.3927(6) 0.030(3) Uani 1 1 d . .
O39 O 0.8677(10) 0.5653(9) 0.4144(7) 0.039(3) Uani 1 1 d . .
O40 O 1.0871(10) 0.3339(9) 0.4292(7) 0.043(4) Uani 1 1 d . .
Si1 Si 0.7367(4) 0.2491(3) 0.2461(2) 0.0212(10) Uani 1 1 d . .
W1 W 0.64477(6) 0.03205(5) 0.13185(4) 0.02538(18) Uani 1 1 d . .
W2 W 0.49803(5) 0.19279(5) 0.12268(4) 0.02418(18) Uani 1 1 d . .
W3 W 0.75342(5) 0.23948(5) 0.07908(4) 0.02291(17) Uani 1 1 d . .
W4 W 0.82913(6) 0.47107(5) 0.19222(4) 0.02397(18) Uani 1 1 d . .
W5 W 1.01049(5) 0.30832(5) 0.20585(4) 0.02558(18) Uani 1 1 d . .
W6 W 0.90919(6) 0.09399(5) 0.25285(4) 0.02654(18) Uani 1 1 d . .
W7 W 0.63142(6) 0.03295(5) 0.30585(4) 0.02444(18) Uani 1 1 d . .
W8 W 0.46975(6) 0.18245(5) 0.29424(4) 0.02464(18) Uani 1 1 d . .
W9 W 0.57832(6) 0.41790(5) 0.24293(4) 0.02556(18) Uani 1 1 d . .
W10 W 0.82015(6) 0.47309(5) 0.35070(4) 0.02566(18) Uani 1 1 d . .
W11 W 0.98555(6) 0.29778(5) 0.36150(4) 0.02696(18) Uani 1 1 d . .
W12 W 0.70413(6) 0.24303(5) 0.40867(4) 0.02548(18) Uani 1 1 d . .

loop_
_atom_site_aniso_label
_atom_site_aniso_U_11
_atom_site_aniso_U_22
_atom_site_aniso_U_33
_atom_site_aniso_U_23
_atom_site_aniso_U_13
_atom_site_aniso_U_12
C1 0.046(11) 0.032(10) 0.015(11) 0.003(9) 0.004(9) 0.012(9)
C2 0.027(9) 0.034(10) 0.009(10) 0.005(8) 0.003(7) 0.019(8)
C3 0.032(6) 0.024(6) 0.021(7) 0.010(6) 0.006(6) 0.006(5)
C4 0.029(5) 0.027(5) 0.026(5) 0.001(4) 0.004(4) 0.014(4)
C5 0.031(6) 0.032(6) 0.029(7) -0.003(6) 0.007(6) 0.016(5)
C6 0.032(6) 0.025(6) 0.026(7) 0.008(6) 0.005(6) 0.012(5)
C7 0.044(7) 0.033(7) 0.030(8) 0.001(6) 0.007(6) 0.021(6)
C8 0.044(7) 0.027(7) 0.030(8) -0.001(6) 0.003(6) 0.019(6)
C9 0.033(9) 0.026(9) 0.016(11) 0.001(8) 0.007(8) 0.011(8)
C10 0.072(14) 0.039(12) 0.046(16) 0.011(11) 0.031(12) 0.041(11)
C11 0.059(12) 0.035(11) 0.022(12) -0.006(9) 0.004(10) 0.028(10)
C12 0.097(7) 0.097(7) 0.097(7) 0.0163(16) 0.0169(16) 0.028(2)
C13 0.059(8) 0.049(8) 0.035(8) 0.012(7) 0.016(7) 0.040(7)
C14 0.063(7) 0.059(7) 0.042(8) 0.004(7) 0.014(7) 0.042(6)
C15 0.062(5) 0.054(5) 0.051(6) 0.008(4) 0.008(4) 0.026(4)
C16 0.059(7) 0.045(7) 0.037(8) 0.011(6) 0.018(6) 0.032(6)
C17 0.076(8) 0.057(8) 0.040(8) 0.010(7) 0.011(7) 0.042(7)
C18 0.077(8) 0.060(8) 0.038(9) 0.006(7) 0.012(7) 0.039(7)
C19 0.033(10) 0.023(9) 0.027(12) -0.005(8) 0.013(9) 0.012(8)
C20 0.045(12) 0.046(12) 0.043(15) 0.019(11) 0.016(11) 0.022(10)
C21 0.035(10) 0.038(11) 0.019(12) 0.007(9) -0.001(8) 0.025(8)
C22 0.034(9) 0.018(9) 0.021(11) -0.010(8) 0.000(8) 0.009(7)
C23 0.028(4) 0.032(5) 0.026(5) 0.005(4) 0.003(4) 0.013(4)
C24 0.029(6) 0.040(7) 0.025(7) 0.006(6) 0.005(6) 0.013(6)
C25 0.035(7) 0.041(7) 0.025(7) 0.007(6) 0.006(6) 0.018(6)
C26 0.029(6) 0.039(7) 0.028(7) 0.009(6) 0.011(6) 0.021(6)
C27 0.037(6) 0.045(7) 0.037(7) 0.006(6) 0.001(6) 0.017(6)
C28 0.037(5) 0.037(5) 0.030(5) 0.003(4) 0.007(4) 0.013(4)
C29 0.063(7) 0.059(8) 0.061(8) 0.009(5) 0.010(5) 0.030(5)
C30 0.053(8) 0.036(8) 0.030(9) 0.010(7) -0.002(7) 0.020(7)
C31 0.052(12) 0.054(13) 0.026(13) 0.015(10) 0.012(10) 0.047(10)
C32 0.062(13) 0.047(13) 0.029(14) 0.004(10) 0.011(11) 0.037(11)
C33 0.037(7) 0.027(6) 0.040(8) 0.003(6) 0.004(6) 0.023(6)
C34 0.037(7) 0.022(6) 0.040(8) 0.006(6) 0.013(6) 0.016(5)
C35 0.042(7) 0.022(6) 0.041(8) 0.011(6) 0.007(6) 0.012(6)
C36 0.039(7) 0.023(6) 0.037(8) 0.009(6) 0.012(6) 0.018(6)
C37 0.035(6) 0.026(6) 0.031(8) 0.012(6) 0.011(6) 0.021(5)
C38 0.031(6) 0.029(6) 0.034(8) 0.004(6) 0.011(6) 0.026(5)
C39 0.018(8) 0.024(9) 0.018(10) -0.004(8) 0.006(7) 0.000(7)
C40 0.053(12) 0.040(12) 0.021(13) 0.003(10) -0.001(10) 0.010(10)
Cu1 0.0401(13) 0.0350(13) 0.0311(16) 0.0007(11) 0.0088(11) 0.0232(10)
Cu2 0.0449(13) 0.0427(14) 0.0264(15) 0.0067(12) 0.0110(11) 0.0270(11)
Cu3 0.0353(12) 0.0336(12) 0.0315(15) 0.0036(11) 0.0061(11) 0.0209(10)
Cu4 0.0524(14) 0.0419(14) 0.0231(15) 0.0058(12) 0.0094(12) 0.0274(12)
N1 0.028(8) 0.024(8) 0.030(10) 0.001(7) 0.004(7) 0.012(6)
N2 0.032(8) 0.028(8) 0.034(11) 0.002(7) 0.015(7) 0.015(7)
N3 0.029(7) 0.018(7) 0.015(9) 0.001(6) 0.002(6) 0.012(6)
N4 0.024(7) 0.043(9) 0.030(11) 0.016(8) 0.006(7) 0.015(7)
N5 0.045(9) 0.052(11) 0.023(11) 0.008(8) 0.008(8) 0.024(8)
N6 0.009(6) 0.034(8) 0.040(11) 0.011(8) 0.009(7) 0.008(6)
N7 0.049(9) 0.035(9) 0.018(10) -0.004(7) 0.013(8) 0.021(7)
N8 0.103(9) 0.100(9) 0.099(9) 0.011(5) 0.017(5) 0.045(5)
N9 0.039(5) 0.033(5) 0.044(5) 0.005(4) 0.011(4) 0.018(4)
N10 0.025(7) 0.024(8) 0.021(10) -0.006(7) -0.002(6) 0.006(6)
N11 0.034(8) 0.042(9) 0.023(10) 0.004(8) 0.001(7) 0.017(7)
N12 0.037(9) 0.054(11) 0.025(11) 0.008(8) 0.010(8) 0.029(8)
N13 0.076(11) 0.036(9) 0.010(9) 0.002(7) 0.005(8) 0.040(9)
N14 0.064(12) 0.071(13) 0.041(14) -0.003(10) 0.015(10) 0.049(11)
N15 0.037(8) 0.024(8) 0.024(10) 0.011(7) 0.010(7) 0.014(7)
N16 0.026(7) 0.036(9) 0.021(10) 0.014(7) -0.002(7) 0.015(6)
N17 0.052(10) 0.033(9) 0.033(11) 0.008(8) 0.015(8) 0.025(8)
N18 0.042(8) 0.025(8) 0.019(9) 0.007(7) 0.013(7) 0.018(7)
N19 0.033(8) 0.028(8) 0.015(9) -0.002(7) 0.003(7) 0.003(6)
N20 0.044(9) 0.044(9) 0.026(10) 0.012(8) 0.023(8) 0.033(8)
N21 0.024(7) 0.021(7) 0.018(9) -0.005(6) -0.003(6) 0.009(6)
N22 0.069(11) 0.022(8) 0.010(9) -0.006(7) -0.009(8) 0.018(8)
N23 0.103(15) 0.086(15) 0.036(14) 0.037(12) 0.028(12) 0.072(13)
N24 0.035(8) 0.027(8) 0.036(11) 0.012(8) 0.011(8) 0.017(7)
O1 0.035(6) 0.023(6) 0.044(9) -0.021(6) 0.002(6) -0.009(5)
O2 0.022(6) 0.020(6) 0.036(9) -0.005(6) 0.002(6) 0.001(5)
O3 0.031(6) 0.024(6) 0.015(7) -0.002(5) 0.014(5) 0.009(5)
O4 0.032(6) 0.019(6) 0.034(9) -0.007(6) 0.001(6) 0.009(5)
O5 0.035(6) 0.020(6) 0.027(8) 0.001(5) 0.014(6) 0.008(5)
O6 0.025(6) 0.016(6) 0.032(8) 0.009(6) 0.010(6) 0.003(5)
O7 0.034(6) 0.012(6) 0.028(8) 0.000(5) 0.006(6) 0.009(5)
O8 0.026(6) 0.021(6) 0.027(8) -0.006(5) -0.012(5) 0.006(5)
O9 0.031(6) 0.031(7) 0.031(9) 0.003(6) 0.005(6) 0.005(5)
O10 0.039(6) 0.008(5) 0.016(7) -0.007(5) -0.011(5) 0.004(5)
O11 0.024(6) 0.026(6) 0.015(7) -0.013(5) -0.008(5) 0.006(5)
O12 0.039(7) 0.033(7) 0.024(8) 0.001(6) 0.008(6) 0.007(6)
O13 0.020(6) 0.026(6) 0.022(8) -0.007(5) 0.003(5) -0.002(5)
O14 0.051(8) 0.021(6) 0.046(10) -0.004(6) 0.000(7) 0.011(6)
O15 0.029(6) 0.014(6) 0.032(8) -0.010(5) 0.006(6) 0.010(5)
O16 0.017(6) 0.044(7) 0.032(9) 0.008(6) 0.012(6) -0.007(5)
O17 0.035(7) 0.027(7) 0.035(9) -0.005(6) 0.015(6) 0.020(5)
O18 0.023(6) 0.011(5) 0.030(8) -0.004(5) 0.003(5) 0.011(4)
O19 0.040(7) 0.043(8) 0.048(10) -0.010(7) 0.006(7) 0.032(6)
O20 0.028(6) 0.032(7) 0.026(8) 0.001(6) 0.011(6) 0.012(5)
O21 0.012(5) 0.010(5) 0.031(8) -0.005(5) 0.008(5) -0.005(4)
O22 0.035(7) 0.014(6) 0.042(9) 0.000(6) 0.012(6) -0.003(5)
O23 0.041(7) 0.010(5) 0.024(8) 0.003(5) 0.014(6) -0.003(5)
O24 0.033(7) 0.030(7) 0.045(10) -0.001(6) 0.013(7) -0.004(5)
O25 0.024(6) 0.022(6) 0.042(9) -0.004(6) 0.013(6) 0.007(5)
O26 0.041(7) 0.033(7) 0.044(10) 0.013(7) 0.018(7) 0.027(6)
O27 0.021(6) 0.038(7) 0.011(7) 0.005(6) -0.001(5) 0.006(5)
O28 0.022(4) 0.019(4) 0.021(5) -0.006(4) 0.004(4) 0.010(3)
O29 0.032(6) 0.023(6) 0.037(9) 0.000(6) 0.007(6) 0.007(5)
O30 0.028(6) 0.013(6) 0.043(9) 0.001(6) 0.004(6) 0.013(5)
O31 0.028(4) 0.020(4) 0.014(4) -0.002(4) 0.004(4) 0.004(3)
O32 0.030(6) 0.041(7) 0.022(8) -0.006(6) -0.004(6) 0.022(6)
O33 0.029(6) 0.019(6) 0.036(9) -0.001(6) 0.007(6) 0.010(5)
O34 0.022(6) 0.027(6) 0.032(8) -0.001(6) 0.002(6) 0.013(5)
O35 0.023(6) 0.019(6) 0.019(7) 0.006(5) -0.002(5) -0.001(5)
O36 0.020(5) 0.023(6) 0.023(7) 0.007(5) 0.008(5) 0.009(5)
O37 0.055(7) 0.020(6) 0.020(8) -0.008(5) -0.004(6) -0.001(5)
O38 0.032(6) 0.027(6) 0.032(9) 0.002(6) 0.016(6) 0.005(5)
O39 0.047(8) 0.034(7) 0.024(9) -0.001(6) -0.004(6) -0.002(6)
O40 0.034(7) 0.048(8) 0.039(10) 0.001(7) 0.012(7) 0.001(6)
Si1 0.027(2) 0.019(2) 0.017(3) 0.002(2) 0.004(2) 0.0074(19)
W1 0.0291(4) 0.0176(3) 0.0255(5) -0.0052(3) 0.0053(3) 0.0038(3)
W2 0.0198(3) 0.0271(4) 0.0228(5) 0.0002(3) 0.0024(3) 0.0044(3)
W3 0.0233(4) 0.0235(4) 0.0190(4) -0.0019(3) 0.0047(3) 0.0038(3)
W4 0.0275(4) 0.0184(3) 0.0234(5) 0.0004(3) 0.0054(3) 0.0032(3)
W5 0.0203(3) 0.0265(4) 0.0278(5) 0.0003(3) 0.0046(3) 0.0048(3)
W6 0.0261(4) 0.0221(4) 0.0324(5) -0.0009(3) 0.0050(3) 0.0111(3)
W7 0.0289(4) 0.0168(3) 0.0275(5) 0.0019(3) 0.0071(3) 0.0061(3)
W8 0.0244(4) 0.0237(4) 0.0278(5) 0.0042(3) 0.0097(3) 0.0078(3)
W9 0.0283(4) 0.0210(4) 0.0304(5) 0.0033(3) 0.0078(3) 0.0113(3)
W10 0.0347(4) 0.0171(3) 0.0227(5) -0.0025(3) 0.0052(3) 0.0058(3)
W11 0.0256(4) 0.0271(4) 0.0249(5) -0.0013(3) -0.0020(3) 0.0077(3)
W12 0.0343(4) 0.0201(4) 0.0209(5) 0.0004(3) 0.0057(3) 0.0068(3)

loop_
_atom_type_symbol
_atom_type_description
_atom_type_scat_dispersion_real
_atom_type_scat_dispersion_imag
_atom_type_scat_source
C C 0.0033 0.0016 'International Tables Vol C Tables 4.2.6.8 and 6.1.1.4'
H H 0.0000 0.0000 'International Tables Vol C Tables 4.2.6.8 and 6.1.1.4'
Cu Cu 0.3201 1.2651 'International Tables Vol C Tables 4.2.6.8 and 6.1.1.4'
N N 0.0061 0.0033 'International Tables Vol C Tables 4.2.6.8 and 6.1.1.4'
O O 0.0106 0.0060 'International Tables Vol C Tables 4.2.6.8 and 6.1.1.4'
Si Si 0.0817 0.0704 'International Tables Vol C Tables 4.2.6.8 and 6.1.1.4'
W W -0.8490 6.8722 'International Tables Vol C Tables 4.2.6.8 and 6.1.1.4'

loop_
_geom_angle_atom_site_label_1
_geom_angle_atom_site_label_2
_geom_angle_atom_site_label_3
_geom_angle
_geom_angle_site_symmetry_1
_geom_angle_site_symmetry_3
N1 C1 N3 110.7(15) . .
N1 C1 H1 124.7 . .
N3 C1 H1 124.7 . .
N2 C2 N3 111.2(14) . .
N2 C2 H2 124.4 . .
N3 C2 H2 124.4 . .
C8 C3 C4 122.3(16) . .
C8 C3 N3 120.0(16) . .
C4 C3 N3 117.6(16) . .
C5 C4 C3 119.8(17) . .
C5 C4 H4 120.1 . .
C3 C4 H4 120.1 . .
C4 C5 C6 117.6(15) . .
C4 C5 H5 121.2 . .
C6 C5 H5 121.2 . .
C7 C6 C5 120.9(16) . .
C7 C6 N6 120.8(16) . .
C5 C6 N6 118.3(15) . .
C6 C7 C8 120.8(18) . .
C6 C7 H7 119.6 . .
C8 C7 H7 119.6 . .
C3 C8 C7 118.5(16) . .
C3 C8 H8 120.7 . .
C7 C8 H8 120.7 . .
N4 C9 N6 110.7(15) . .
N4 C9 H9 124.6 . .
N6 C9 H9 124.6 . .
N5 C10 N6 113.5(15) . .
N5 C10 H10 123.3 . .
N6 C10 H10 123.3 . .
N7 C11 N9 112.3(18) . .
N7 C11 H11 123.8 . .
N9 C11 H11 123.8 . .
N9 C12 N8 116(3) . .
N9 C12 H12 121.8 . .
N8 C12 H12 121.8 . .
C18 C13 C14 124(2) . .
C18 C13 N9 117.9(19) . .
C14 C13 N9 118.0(17) . .
C13 C14 C15 117(2) . .
C13 C14 H14 121.7 . .
C15 C14 H14 121.7 . .
C16 C15 C14 122(2) . .
C16 C15 H15 118.8 . .
C14 C15 H15 118.8 . .
C17 C16 C15 119(2) . .
C17 C16 N12 119.2(18) . .
C15 C16 N12 122(2) . .
C16 C17 C18 123(2) . .
C16 C17 H17 118.5 . .
C18 C17 H17 118.5 . .
C13 C18 C17 115(2) . .
C13 C18 H18 122.6 . .
C17 C18 H18 122.6 . .
N10 C19 N12 111.9(16) . .
N10 C19 H19 124.1 . .
N12 C19 H19 124.1 . .
N11 C20 N12 112.9(18) . .
N11 C20 H20 123.5 . .
N12 C20 H20 123.5 . .
N20 C21 N21 116.2(15) . .
N20 C21 H21 121.9 . .
N21 C21 H21 121.9 . .
N19 C22 N21 110.2(15) . .
N19 C22 H22 124.9 . .
N21 C22 H22 124.9 . .
C28 C23 C24 121.7(17) . .
C28 C23 N21 117.4(17) . .
C24 C23 N21 120.9(15) . .
C25 C24 C23 120.4(17) . .
C25 C24 H24 119.8 . .
C23 C24 H24 119.8 . .
C24 C25 C26 119.0(19) . .
C24 C25 H25 120.5 . .
C26 C25 H25 120.5 . .
C27 C26 C25 121.7(17) . .
C27 C26 N24 117.0(16) . .
C25 C26 N24 121.3(17) . .
C26 C27 C28 119.3(18) . .
C26 C27 H27 120.3 . .
C28 C27 H27 120.3 . .
C23 C28 C27 117.5(19) . .
C23 C28 H28 121.2 . .
C27 C28 H28 121.2 . .
N24 C29 N23 116(2) . .
N24 C29 H29 122.2 . .
N23 C29 H29 122.2 . .
N22 C30 N24 113.1(19) . .
N22 C30 H30 123.4 . .
N24 C30 H30 123.4 . .
N13 C31 N15 109.4(16) . .
N13 C31 H31 125.3 . .
N15 C31 H31 125.3 . .
N14 C32 N15 110.9(19) . .
N14 C32 H32 124.5 . .
N15 C32 H32 124.5 . .
C38 C33 N15 119.7(14) . .
C38 C33 C34 120.5(16) . .
N15 C33 C34 119.8(15) . .
C35 C34 C33 118.4(16) . .
C35 C34 H34 120.8 . .
C33 C34 H34 120.8 . .
C36 C35 C34 119.2(16) . .
C36 C35 H35 120.4 . .
C34 C35 H35 120.4 . .
C35 C36 C37 124.8(16) . .
C35 C36 N18 119.5(15) . .
C37 C36 N18 115.6(14) . .
C38 C37 C36 114.0(15) . .
C38 C37 H37 123.0 . .
C36 C37 H37 123.0 . .
C33 C38 C37 122.9(15) . .
C33 C38 H38 118.5 . .
C37 C38 H38 118.5 . .
N18 C39 N16 109.9(15) . .
N18 C39 H39 125.1 . .
N16 C39 H39 125.1 . .
N17 C40 N18 111.9(17) . .
N17 C40 H40 124.1 . .
N18 C40 H40 124.1 . .
N19 Cu1 N7 141.0(6) . .
N19 Cu1 N1 113.0(5) . .
N7 Cu1 N1 104.2(6) . .
N19 Cu1 O29 89.5(5) . .
N7 Cu1 O29 96.4(5) . .
N1 Cu1 O29 98.4(5) . .
N19 Cu1 Cu2 55.7(4) . .
N7 Cu1 Cu2 162.5(5) . .
N1 Cu1 Cu2 58.3(4) . .
O29 Cu1 Cu2 87.7(3) . .
N20 Cu2 N13 136.8(6) . .
N20 Cu2 N2 113.9(6) . .
N13 Cu2 N2 109.2(6) . .
N20 Cu2 Cu1 57.2(4) . .
N13 Cu2 Cu1 159.0(5) . .
N2 Cu2 Cu1 58.9(4) . .
N16 Cu3 N4 142.0(6) 1_465 .
N16 Cu3 N10 112.2(6) 1_465 1_554
N4 Cu3 N10 105.7(6) . 1_554
N17 Cu4 N22 134.4(6) 2_755 2_756
N17 Cu4 N11 113.5(6) 2_755 2_666
N22 Cu4 N11 111.9(6) 2_756 2_666
N17 Cu4 O22 95.2(6) 2_755 .
N22 Cu4 O22 88.3(5) 2_756 .
N11 Cu4 O22 91.6(5) 2_666 .
C1 N1 N2 107.1(15) . .
C1 N1 Cu1 134.4(11) . .
N2 N1 Cu1 118.0(10) . .
C2 N2 N1 107.6(13) . .
C2 N2 Cu2 125.5(12) . .
N1 N2 Cu2 124.4(11) . .
C1 N3 C2 103.4(13) . .
C1 N3 C3 132.2(14) . .
C2 N3 C3 124.4(13) . .
C9 N4 N5 106.8(14) . .
C9 N4 Cu3 138.9(13) . .
N5 N4 Cu3 114.2(11) . .
C10 N5 N4 106.0(16) . .
C9 N6 C10 102.9(14) . .
C9 N6 C6 130.4(15) . .
C10 N6 C6 126.6(14) . .
C11 N7 N8 109.2(17) . .
C11 N7 Cu1 137.9(14) . .
N8 N7 Cu1 112.5(15) . .
C12 N8 N7 101(3) . .
C12 N9 C11 101(2) . .
C12 N9 C13 125(2) . .
C11 N9 C13 133.5(18) . .
C19 N10 N11 106.4(15) . .
C19 N10 Cu3 132.5(12) . 1_556
N11 N10 Cu3 120.7(10) . 1_556
C20 N11 N10 106.7(15) . .
C20 N11 Cu4 128.5(14) . 2_666
N10 N11 Cu4 124.1(11) . 2_666
C20 N12 C19 102.1(15) . .
C20 N12 C16 127.2(18) . .
C19 N12 C16 130.7(16) . .
C31 N13 N14 110.3(16) . .
C31 N13 Cu2 131.1(14) . .
N14 N13 Cu2 118.3(11) . .
C32 N14 N13 104.7(16) . .
C31 N15 C32 104.8(14) . .
C31 N15 C33 127.4(15) . .
C32 N15 C33 127.6(16) . .
C39 N16 N17 105.3(13) . .
C39 N16 Cu3 130.3(11) . 1_645
N17 N16 Cu3 124.3(11) . 1_645
C40 N17 N16 107.4(16) . .
C40 N17 Cu4 127.8(14) . 2_755
N16 N17 Cu4 124.0(11) . 2_755
C39 N18 C40 105.5(14) . .
C39 N18 C36 129.1(14) . .
C40 N18 C36 125.1(15) . .
C22 N19 N20 106.0(13) . .
C22 N19 Cu1 131.2(12) . .
N20 N19 Cu1 122.8(11) . .
C21 N20 N19 103.9(14) . .
C21 N20 Cu2 131.4(12) . .
N19 N20 Cu2 124.2(10) . .
C21 N21 C22 103.6(14) . .
C21 N21 C23 129.5(13) . .
C22 N21 C23 126.8(15) . .
C30 N22 N23 107.0(17) . .
C30 N22 Cu4 143.1(15) . 2_756
N23 N22 Cu4 109.8(11) . 2_756
C29 N23 N22 101.5(17) . .
C29 N24 C30 102.6(17) . .
C29 N24 C26 127.7(19) . .
C30 N24 C26 129.5(16) . .
W1 O2 W2 121.6(6) . .
W3 O3 W1 120.8(5) . .
W6 O4 W1 152.8(7) . .
W1 O5 W7 151.1(6) . .
W8 O6 W2 152.3(6) . .
W2 O7 W9 152.8(6) . .
W2 O8 W3 121.6(6) . .
W4 O10 W3 151.2(6) . .
W3 O11 W5 152.0(6) . .
Si1 O13 W2 123.8(6) . .
Si1 O13 W3 124.6(5) . .
W2 O13 W3 92.4(4) . .
Si1 O13 W1 123.4(6) . .
W2 O13 W1 91.4(4) . .
W3 O13 W1 91.7(4) . .
W5 O15 W4 150.8(6) . .
W6 O17 W5 123.1(5) . .
Si1 O18 W6 124.7(6) . .
Si1 O18 W11 124.2(6) . .
W6 O18 W11 91.6(4) . .
Si1 O18 W5 123.9(6) . .
W6 O18 W5 91.9(3) . .
W11 O18 W5 90.8(3) . .
W7 O20 W6 150.6(7) . .
Si1 O21 W12 124.5(6) . .
Si1 O21 W8 124.8(6) . .
W12 O21 W8 91.5(3) . .
Si1 O21 W7 124.4(5) . .
W12 O21 W7 91.0(4) . .
W8 O21 W7 90.3(3) . .
W7 O22 Cu4 139.1(7) . .
W8 O23 W7 122.2(5) . .
W9 O25 W8 149.7(7) . .
W4 O27 W9 121.8(5) . .
Si1 O28 W4 124.1(5) . .
Si1 O28 W10 123.8(6) . .
W4 O28 W10 91.5(4) . .
Si1 O28 W9 124.6(6) . .
W4 O28 W9 91.9(4) . .
W10 O28 W9 91.4(3) . .
W10 O29 W4 120.4(6) . .
W10 O29 Cu1 117.1(6) . .
W4 O29 Cu1 121.5(5) . .
W9 O30 W10 120.9(5) . .
W10 O31 W11 151.2(6) . .
W5 O32 W11 120.6(6) . .
W11 O33 W6 121.2(6) . .
W11 O34 W12 150.3(6) . .
W7 O35 W12 121.8(5) . .
W12 O36 W8 121.7(5) . .
W12 O38 W10 149.9(6) . .
O21 Si1 O18 109.4(6) . .
O21 Si1 O28 109.3(6) . .
O18 Si1 O28 110.3(6) . .
O21 Si1 O13 109.9(6) . .
O18 Si1 O13 109.3(6) . .
O28 Si1 O13 108.6(6) . .
O1 W1 O5 103.4(5) . .
O1 W1 O2 101.7(6) . .
O5 W1 O2 90.9(5) . .
O1 W1 O4 101.9(5) . .
O5 W1 O4 85.7(5) . .
O2 W1 O4 156.3(5) . .
O1 W1 O3 97.8(5) . .
O5 W1 O3 158.3(5) . .
O2 W1 O3 89.2(5) . .
O4 W1 O3 85.6(5) . .
O1 W1 O13 169.5(6) . .
O5 W1 O13 86.1(4) . .
O2 W1 O13 73.3(4) . .
O4 W1 O13 83.1(4) . .
O3 W1 O13 73.2(4) . .
O9 W2 O7 101.3(5) . .
O9 W2 O8 100.7(5) . .
O7 W2 O8 92.7(5) . .
O9 W2 O2 99.6(5) . .
O7 W2 O2 158.5(5) . .
O8 W2 O2 88.6(5) . .
O9 W2 O6 101.3(5) . .
O7 W2 O6 84.5(5) . .
O8 W2 O6 157.9(5) . .
O2 W2 O6 86.3(5) . .
O9 W2 O13 171.1(5) . .
O7 W2 O13 86.0(4) . .
O8 W2 O13 73.5(4) . .
O2 W2 O13 73.8(4) . .
O6 W2 O13 84.4(4) . .
O12 W3 O11 101.5(5) . .
O12 W3 O10 102.8(5) . .
O11 W3 O10 85.5(5) . .
O12 W3 O3 99.9(5) . .
O11 W3 O3 93.1(5) . .
O10 W3 O3 157.0(4) . .
O12 W3 O8 99.5(5) . .
O11 W3 O8 158.3(5) . .
O10 W3 O8 84.4(5) . .
O3 W3 O8 88.8(4) . .
O12 W3 O13 169.9(5) . .
O11 W3 O13 87.2(4) . .
O10 W3 O13 82.7(4) . .
O3 W3 O13 74.3(4) . .
O8 W3 O13 72.4(4) . .
O14 W4 O27 99.0(5) . .
O14 W4 O10 100.2(6) . .
O27 W4 O10 91.9(5) . .
O14 W4 O15 101.8(5) . .
O27 W4 O15 159.2(4) . .
O10 W4 O15 85.9(5) . .
O14 W4 O29 101.5(6) . .
O27 W4 O29 87.7(5) . .
O10 W4 O29 158.1(4) . .
O15 W4 O29 86.7(5) . .
O14 W4 O28 171.2(5) . .
O27 W4 O28 73.7(4) . .
O10 W4 O28 85.2(4) . .
O15 W4 O28 85.5(4) . .
O29 W4 O28 73.6(4) . .
O16 W5 O15 103.0(5) . .
O16 W5 O32 100.8(5) . .
O15 W5 O32 92.7(5) . .
O16 W5 O11 100.2(5) . .
O15 W5 O11 84.4(5) . .
O32 W5 O11 158.9(4) . .
O16 W5 O17 99.2(5) . .
O15 W5 O17 157.1(4) . .
O32 W5 O17 88.8(5) . .
O11 W5 O17 86.1(5) . .
O16 W5 O18 169.3(5) . .
O15 W5 O18 86.9(4) . .
O32 W5 O18 74.4(4) . .
O11 W5 O18 84.5(4) . .
O17 W5 O18 71.4(4) . .
O19 W6 O4 102.1(6) . .
O19 W6 O17 99.9(5) . .
O4 W6 O17 91.6(5) . .
O19 W6 O20 102.0(5) . .
O4 W6 O20 85.3(5) . .
O17 W6 O20 158.1(4) . .
O19 W6 O33 99.6(6) . .
O4 W6 O33 158.0(4) . .
O17 W6 O33 88.2(5) . .
O20 W6 O33 86.7(5) . .
O19 W6 O18 170.2(5) . .
O4 W6 O18 85.6(4) . .
O17 W6 O18 73.5(4) . .
O20 W6 O18 84.6(4) . .
O33 W6 O18 73.3(4) . .
O22 W7 O35 100.9(5) . .
O22 W7 O20 100.9(5) . .
O35 W7 O20 91.1(5) . .
O22 W7 O23 100.8(5) . .
O35 W7 O23 87.1(5) . .
O20 W7 O23 158.2(4) . .
O22 W7 O5 101.5(5) . .
O35 W7 O5 157.5(4) . .
O20 W7 O5 86.3(5) . .
O23 W7 O5 87.1(5) . .
O22 W7 O21 172.1(4) . .
O35 W7 O21 73.7(4) . .
O20 W7 O21 85.3(4) . .
O23 W7 O21 73.3(3) . .
O5 W7 O21 83.8(4) . .
O24 W8 O6 103.9(6) . .
O24 W8 O23 100.6(5) . .
O6 W8 O23 92.7(5) . .
O24 W8 O36 98.4(6) . .
O6 W8 O36 157.4(4) . .
O23 W8 O36 87.1(5) . .
O24 W8 O25 100.8(5) . .
O6 W8 O25 86.3(5) . .
O23 W8 O25 158.2(4) . .
O36 W8 O25 85.6(5) . .
O24 W8 O21 170.0(5) . .
O6 W8 O21 85.0(4) . .
O23 W8 O21 74.1(4) . .
O36 W8 O21 73.1(4) . .
O25 W8 O21 84.1(4) . .
O26 W9 O25 102.6(5) . .
O26 W9 O30 100.0(6) . .
O25 W9 O30 91.5(5) . .
O26 W9 O7 103.1(6) . .
O25 W9 O7 86.0(5) . .
O30 W9 O7 156.8(4) . .
O26 W9 O27 98.8(5) . .
O25 W9 O27 158.3(4) . .
O30 W9 O27 88.2(5) . .
O7 W9 O27 85.8(5) . .
O26 W9 O28 169.4(5) . .
O25 W9 O28 86.5(4) . .
O30 W9 O28 74.1(4) . .
O7 W9 O28 82.7(4) . .
O27 W9 O28 72.6(4) . .
O39 W10 O31 103.0(6) . .
O39 W10 O29 100.5(5) . .
O31 W10 O29 91.5(4) . .
O39 W10 O38 100.3(5) . .
O31 W10 O38 86.4(4) . .
O29 W10 O38 159.1(5) . .
O39 W10 O30 98.6(6) . .
O31 W10 O30 158.1(5) . .
O29 W10 O30 88.6(5) . .
O38 W10 O30 85.8(5) . .
O39 W10 O28 170.5(5) . .
O31 W10 O28 85.3(4) . .
O29 W10 O28 74.5(4) . .
O38 W10 O28 84.6(5) . .
O30 W10 O28 73.6(4) . .
O40 W11 O34 100.6(5) . .
O40 W11 O33 100.3(6) . .
O34 W11 O33 90.6(4) . .
O40 W11 O31 102.3(6) . .
O34 W11 O31 87.4(4) . .
O33 W11 O31 157.2(5) . .
O40 W11 O32 100.4(5) . .
O34 W11 O32 158.8(5) . .
O33 W11 O32 88.8(5) . .
O31 W11 O32 85.0(4) . .
O40 W11 O18 171.8(5) . .
O34 W11 O18 85.4(5) . .
O33 W11 O18 73.9(4) . .
O31 W11 O18 83.4(4) . .
O32 W11 O18 74.1(4) . .
O37 W12 O38 101.8(5) . .
O37 W12 O36 101.2(5) . .
O38 W12 O36 91.5(4) . .
O37 W12 O35 98.9(5) . .
O38 W12 O35 159.1(5) . .
O36 W12 O35 87.4(4) . .
O37 W12 O34 100.9(6) . .
O38 W12 O34 86.6(4) . .
O36 W12 O34 157.7(5) . .
O35 W12 O34 86.6(4) . .
O37 W12 O21 170.8(4) . .
O38 W12 O21 86.2(5) . .
O36 W12 O21 73.7(4) . .
O35 W12 O21 73.5(4) . .
O34 W12 O21 84.0(4) . .

loop_
_geom_bond_atom_site_label_1
_geom_bond_atom_site_label_2
_geom_bond_distance
_geom_bond_site_symmetry_2
C1 N1 1.32(2) .
C1 N3 1.38(2) .
C1 H1 0.9300 .
C2 N2 1.29(2) .
C2 N3 1.395(18) .
C2 H2 0.9300 .
C3 C8 1.33(2) .
C3 C4 1.39(2) .
C3 N3 1.42(2) .
C4 C5 1.37(2) .
C4 H4 0.9300 .
C5 C6 1.43(2) .
C5 H5 0.9300 .
C6 C7 1.33(2) .
C6 N6 1.45(2) .
C7 C8 1.41(2) .
C7 H7 0.9300 .
C8 H8 0.9300 .
C9 N4 1.30(2) .
C9 N6 1.363(19) .
C9 H9 0.9300 .
C10 N5 1.26(2) .
C10 N6 1.36(2) .
C10 H10 0.9300 .
C11 N7 1.29(2) .
C11 N9 1.35(2) .
C11 H11 0.9300 .
C12 N9 1.32(4) .
C12 N8 1.33(4) .
C12 H12 0.9300 .
C13 C18 1.35(3) .
C13 C14 1.36(3) .
C13 N9 1.44(2) .
C14 C15 1.39(3) .
C14 H14 0.9300 .
C15 C16 1.34(2) .
C15 H15 0.9300 .
C16 C17 1.33(3) .
C16 N12 1.39(2) .
C17 C18 1.43(3) .
C17 H17 0.9300 .
C18 H18 0.9300 .
C19 N10 1.329(19) .
C19 N12 1.37(2) .
C19 H19 0.9300 .
C20 N11 1.32(2) .
C20 N12 1.34(2) .
C20 H20 0.9300 .
C21 N20 1.27(2) .
C21 N21 1.33(2) .
C21 H21 0.9300 .
C22 N19 1.34(2) .
C22 N21 1.352(19) .
C22 H22 0.9300 .
C23 C28 1.38(2) .
C23 C24 1.39(3) .
C23 N21 1.44(2) .
C24 C25 1.33(2) .
C24 H24 0.9300 .
C25 C26 1.42(2) .
C25 H25 0.9300 .
C26 C27 1.35(3) .
C26 N24 1.44(2) .
C27 C28 1.42(2) .
C27 H27 0.9300 .
C28 H28 0.9300 .
C29 N24 1.29(2) .
C29 N23 1.34(3) .
C29 H29 0.9300 .
C30 N22 1.28(2) .
C30 N24 1.35(3) .
C30 H30 0.9300 .
C31 N13 1.29(2) .
C31 N15 1.34(2) .
C31 H31 0.9300 .
C32 N14 1.33(2) .
C32 N15 1.35(2) .
C32 H32 0.9300 .
C33 C38 1.31(2) .
C33 N15 1.42(2) .
C33 C34 1.43(2) .
C34 C35 1.37(2) .
C34 H34 0.9300 .
C35 C36 1.33(2) .
C35 H35 0.9300 .
C36 C37 1.42(2) .
C36 N18 1.48(2) .
C37 C38 1.41(2) .
C37 H37 0.9300 .
C38 H38 0.9300 .
C39 N18 1.349(19) .
C39 N16 1.35(2) .
C39 H39 0.9300 .
C40 N17 1.28(2) .
C40 N18 1.36(2) .
C40 H40 0.9300 .
Cu1 N19 1.947(14) .
Cu1 N7 1.984(13) .
Cu1 N1 2.111(15) .
Cu1 O29 2.569(11) .
Cu1 Cu2 3.534(3) .
Cu2 N20 1.868(15) .
Cu2 N13 1.951(16) .
Cu2 N2 1.999(13) .
Cu3 N16 1.916(13) 1_465
Cu3 N4 1.934(14) .
Cu3 N10 2.112(15) 1_554
Cu4 N17 1.914(16) 2_755
Cu4 N22 1.945(15) 2_756
Cu4 N11 2.013(14) 2_666
Cu4 O22 2.455(11) .
N1 N2 1.399(18) .
N4 N5 1.41(2) .
N7 N8 1.38(3) .
N10 N11 1.354(19) .
N10 Cu3 2.112(15) 1_556
N11 Cu4 2.013(14) 2_666
N13 N14 1.34(2) .
N16 N17 1.413(19) .
N16 Cu3 1.916(13) 1_645
N17 Cu4 1.914(16) 2_755
N19 N20 1.427(18) .
N22 N23 1.42(2) .
N22 Cu4 1.945(15) 2_756
O1 W1 1.704(12) .
O2 W1 1.905(11) .
O2 W2 1.929(11) .
O3 W3 1.921(10) .
O3 W1 1.950(9) .
O4 W6 1.883(13) .
O4 W1 1.936(11) .
O5 W1 1.869(11) .
O5 W7 1.946(12) .
O6 W8 1.857(12) .
O6 W2 1.955(11) .
O7 W2 1.882(11) .
O7 W9 1.932(12) .
O8 W2 1.900(11) .
O8 W3 1.946(10) .
O9 W2 1.690(12) .
O10 W4 1.909(11) .
O10 W3 1.915(10) .
O11 W3 1.874(11) .
O11 W5 1.947(11) .
O12 W3 1.695(12) .
O13 Si1 1.655(13) .
O13 W2 2.318(11) .
O13 W3 2.333(11) .
O13 W1 2.357(11) .
O14 W4 1.711(12) .
O15 W5 1.896(10) .
O15 W4 1.930(10) .
O16 W5 1.722(9) .
O17 W6 1.886(10) .
O17 W5 1.952(11) .
O18 Si1 1.626(10) .
O18 W6 2.328(9) .
O18 W11 2.345(12) .
O18 W5 2.369(10) .
O19 W6 1.715(11) .
O20 W7 1.911(10) .
O20 W6 1.920(10) .
O21 Si1 1.615(10) .
O21 W12 2.340(12) .
O21 W8 2.360(9) .
O21 W7 2.366(9) .
O22 W7 1.736(10) .
O23 W8 1.896(10) .
O23 W7 1.932(11) .
O24 W8 1.681(11) .
O25 W9 1.881(11) .
O25 W8 1.951(10) .
O26 W9 1.725(10) .
O27 W4 1.906(10) .
O27 W9 1.953(9) .
O28 Si1 1.633(11) .
O28 W4 2.338(10) .
O28 W10 2.346(12) .
O28 W9 2.355(10) .
O29 W10 1.903(11) .
O29 W4 1.964(13) .
O30 W9 1.913(13) .
O30 W10 1.953(10) .
O31 W10 1.880(10) .
O31 W11 1.939(10) .
O32 W5 1.905(13) .
O32 W11 1.960(11) .
O33 W11 1.894(11) .
O33 W6 1.952(13) .
O34 W11 1.869(10) .
O34 W12 1.950(9) .
O35 W7 1.898(12) .
O35 W12 1.946(10) .
O36 W12 1.926(10) .
O36 W8 1.931(12) .
O37 W12 1.719(13) .
O38 W12 1.903(10) .
O38 W10 1.944(10) .
O39 W10 1.698(14) .
O40 W11 1.700(14) .
